data_7719163
loop_
_publ_author_name
'Kushik, ?'
'Rippke, Mirko'
'Drexler, Hans-Joachim'
'Dankert, Fabian'
'Hering-Junghans, Christian'
'Beweries, Torsten'

_publ_section_title
;
 Coordination and C-H activation of an amidobis(phosphaalkene) ligand at
 rhodium(I).
;
_journal_issue 34
_journal_name_full 'Dalton transactions (Cambridge, England : 2003)'
_journal_page_first 12913
_journal_page_last 12918
_journal_paper_doi 10.1039/d5dt01734c
_journal_volume 54
_journal_year 2025
_chemical_formula_moiety 'C53 H70 N O P2 Rh, 2 (C4 H8 O)'
_chemical_formula_sum 'C61 H86 N O3 P2 Rh'
_chemical_formula_weight 1046.15
_space_group_crystal_system monoclinic
_space_group_IT_number 15
_space_group_name_Hall '-C 2yc'
_space_group_name_H-M_alt 'C 1 2/c 1'
_atom_sites_solution_hydrogens geom
_audit_creation_method SHELXL-2019/3
_audit_update_record
;
2025-07-22 deposited with the CCDC.	2025-07-24 downloaded from the CCDC.
;
_cell_angle_alpha 90
_cell_angle_beta 134.8850(10)
_cell_angle_gamma 90
_cell_formula_units_Z 8
_cell_length_a 29.3092(7)
_cell_length_b 26.2531(7)
_cell_length_c 20.7568(5)
_cell_measurement_reflns_used 87775
_cell_measurement_temperature 150(2)
_cell_measurement_theta_max 29.55
_cell_measurement_theta_min 1.55
_cell_volume 11316.2(5)
_computing_cell_refinement X-AREA
_computing_data_collection 'X-AREA (Stoe & Cie, 2012)'
_computing_data_reduction X-AREA
_computing_molecular_graphics 'ORTEP-3v2020.1 (Farrugia, 2020)'
_computing_publication_material 'SHELXL-2019/3 (Sheldrick, 2019)'
_computing_structure_refinement 'SHELXL-2019/2 (Sheldrick, 2019)'
_computing_structure_solution 'SHELXT-2019/1 (Sheldrick, 2019)'
_diffrn_ambient_temperature 150(2)
_diffrn_measured_fraction_theta_full 1.000
_diffrn_measured_fraction_theta_max 0.988
_diffrn_measurement_device_type 'STOE-IPDS II'
_diffrn_measurement_method 'omega scans'
_diffrn_radiation_monochromator graphite
_diffrn_radiation_source 'fine-focus sealed tube'
_diffrn_radiation_type MoK\a
_diffrn_radiation_wavelength 0.71073
_diffrn_reflns_av_R_equivalents 0.0526
_diffrn_reflns_av_unetI/netI 0.0289
_diffrn_reflns_Laue_measured_fraction_full 1.000
_diffrn_reflns_Laue_measured_fraction_max 0.988
_diffrn_reflns_limit_h_max 40
_diffrn_reflns_limit_h_min -40
_diffrn_reflns_limit_k_max 36
_diffrn_reflns_limit_k_min -36
_diffrn_reflns_limit_l_max 28
_diffrn_reflns_limit_l_min -28
_diffrn_reflns_number 108230
_diffrn_reflns_point_group_measured_fraction_full 1.000
_diffrn_reflns_point_group_measured_fraction_max 0.988
_diffrn_reflns_theta_full 25.242
_diffrn_reflns_theta_max 29.274
_diffrn_reflns_theta_min 1.961
_exptl_absorpt_coefficient_mu 0.402
_exptl_absorpt_correction_T_max 0.8551
_exptl_absorpt_correction_T_min 0.7852
_exptl_absorpt_correction_type multi-scan
_exptl_absorpt_process_details 'LANA (Stoe & Cie, 2012)'
_exptl_crystal_colour orange
_exptl_crystal_density_diffrn 1.228
_exptl_crystal_description plate
_exptl_crystal_F_000 4464
_exptl_crystal_size_max 0.220
_exptl_crystal_size_mid 0.160
_exptl_crystal_size_min 0.120
_refine_diff_density_max 0.895
_refine_diff_density_min -0.738
_refine_diff_density_rms 0.069
_refine_ls_extinction_method none
_refine_ls_goodness_of_fit_ref 1.061
_refine_ls_hydrogen_treatment constr
_refine_ls_matrix_type full
_refine_ls_number_parameters 611
_refine_ls_number_reflns 15254
_refine_ls_number_restraints 60
_refine_ls_restrained_S_all 1.061
_refine_ls_R_factor_all 0.0556
_refine_ls_R_factor_gt 0.0396
_refine_ls_shift/su_max 0.002
_refine_ls_shift/su_mean 0.000
_refine_ls_structure_factor_coef Fsqd
_refine_ls_weighting_details 'w=1/[\s^2^(Fo^2^)+(0.0644P)^2^+5.2716P] where P=(Fo^2^+2Fc^2^)/3'
_refine_ls_weighting_scheme calc
_refine_ls_wR_factor_gt 0.1063
_refine_ls_wR_factor_ref 0.1122
_reflns_Friedel_coverage 0.000
_reflns_number_gt 11561
_reflns_number_total 15254
_reflns_threshold_expression 'I > 2\s(I)'
_cod_data_source_file d5dt01734c3.cif
_cod_data_source_block KS1681_MesStar2_PNP_Rh_CO
_cod_depositor_comments 'Adding full bibliography for 7719162--7719167.cif.'
_cod_original_sg_symbol_H-M 'C 2/c'
_cod_database_code 7719163
_shelx_shelxl_version_number 2019/3
_shelx_space_group_comment
;
The symmetry employed for this shelxl refinement is uniquely defined
by the following loop, which should always be used as a source of
symmetry information in preference to the above space-group names.
They are only intended as comments.
;
_shelx_estimated_absorpt_t_min 0.917
_shelx_estimated_absorpt_t_max 0.953

loop_
_space_group_symop_operation_xyz
'x, y, z'
'-x, y, -z+1/2'
'x+1/2, y+1/2, z'
'-x+1/2, y+1/2, -z+1/2'
'-x, -y, -z'
'x, -y, z-1/2'
'-x+1/2, -y+1/2, -z'
'x+1/2, -y+1/2, z-1/2'

loop_
_atom_site_label
_atom_site_type_symbol
_atom_site_fract_x
_atom_site_fract_y
_atom_site_fract_z
_atom_site_U_iso_or_equiv
_atom_site_adp_type
_atom_site_occupancy
_atom_site_site_symmetry_order
_atom_site_calc_flag
_atom_site_refinement_flags_posn
_atom_site_refinement_flags_adp
_atom_site_refinement_flags_occupancy
_atom_site_disorder_assembly
_atom_site_disorder_group
C53 C 0.66273(11) 0.62509(10) 0.57556(15) 0.0451(5) Uani 1 1 d . . . . .
P1 P 0.65359(2) 0.66035(2) 0.69641(3) 0.03149(11) Uani 1 1 d . . . . .
P2 P 0.79283(2) 0.58967(2) 0.69644(3) 0.03141(11) Uani 1 1 d . . . . .
N1 N 0.79644(7) 0.62502(6) 0.84291(10) 0.0269(3) Uani 1 1 d . . . . .
Rh1 Rh 0.72515(2) 0.62501(2) 0.70029(2) 0.02915(5) Uani 1 1 d . . . . .
O1 O 0.62413(10) 0.62503(8) 0.49810(11) 0.0662(6) Uani 1 1 d . . . . .
C1 C 0.79042(10) 0.64242(7) 0.89994(13) 0.0310(4) Uani 1 1 d . . . . .
C2 C 0.84904(10) 0.63589(8) 0.99293(14) 0.0351(4) Uani 1 1 d . . . . .
C3 C 0.85639(12) 0.64946(9) 1.06453(15) 0.0436(5) Uani 1 1 d . . . . .
H3 H 0.896359 0.644077 1.125559 0.052 Uiso 1 1 calc R U . . .
C4 C 0.80515(13) 0.67085(9) 1.04647(16) 0.0443(5) Uani 1 1 d . . . . .
C5 C 0.74809(12) 0.67862(8) 0.95671(15) 0.0397(5) Uani 1 1 d . . . . .
H5 H 0.713397 0.693896 0.944867 0.048 Uiso 1 1 calc R U . . .
C6 C 0.73789(10) 0.66525(7) 0.88090(14) 0.0326(4) Uani 1 1 d . . . . .
C7 C 0.81178(16) 0.68512(11) 1.12329(19) 0.0599(7) Uani 1 1 d . . . . .
H7A H 0.777248 0.708764 1.100778 0.090 Uiso 1 1 calc R U . . .
H7B H 0.853607 0.701485 1.172016 0.090 Uiso 1 1 calc R U . . .
H7C H 0.808783 0.654371 1.146903 0.090 Uiso 1 1 calc R U . . .
C8 C 0.85963(9) 0.60751(8) 0.90026(13) 0.0312(4) Uani 1 1 d . . . . .
C9 C 0.89369(10) 0.61399(8) 0.99279(14) 0.0356(4) Uani 1 1 d . . . . .
C10 C 0.95815(10) 0.60050(9) 1.06469(15) 0.0439(5) Uani 1 1 d . . . . .
H10 H 0.979190 0.605911 1.125713 0.053 Uiso 1 1 calc R U . . .
C11 C 0.99137(10) 0.57911(9) 1.04651(16) 0.0445(5) Uani 1 1 d . . . . .
C12 C 0.95860(10) 0.57138(8) 0.95679(15) 0.0393(5) Uani 1 1 d . . . . .
H12 H 0.981370 0.556059 0.944829 0.047 Uiso 1 1 calc R U . . .
C13 C 0.89320(9) 0.58480(8) 0.88123(13) 0.0324(4) Uani 1 1 d . . . . .
C14 C 1.06143(11) 0.56502(11) 1.12338(18) 0.0604(7) Uani 1 1 d . . . . .
H14A H 1.068178 0.548368 1.171820 0.091 Uiso 1 1 calc R U . . .
H14B H 1.087894 0.595868 1.147354 0.091 Uiso 1 1 calc R U . . .
H14C H 1.073729 0.541671 1.100919 0.091 Uiso 1 1 calc R U . . .
C15 C 0.67541(10) 0.67507(8) 0.79309(14) 0.0345(4) Uani 1 1 d . . . . .
H15 H 0.644514 0.690872 0.789513 0.041 Uiso 1 1 calc R U . . .
C16 C 0.86750(9) 0.57491(8) 0.79291(14) 0.0339(4) Uani 1 1 d . . . . .
H16 H 0.894673 0.558989 0.789166 0.041 Uiso 1 1 calc R U . . .
C17 C 0.56704(9) 0.67252(8) 0.60241(14) 0.0327(4) Uani 1 1 d . . . . .
C18 C 0.52303(10) 0.63472(8) 0.58104(16) 0.0399(5) Uani 1 1 d . . . . .
C19 C 0.45741(11) 0.64709(9) 0.51411(18) 0.0481(6) Uani 1 1 d . . . . .
H19 H 0.427642 0.622624 0.500267 0.058 Uiso 1 1 calc R U . . .
C20 C 0.43333(11) 0.69247(9) 0.46710(18) 0.0484(6) Uani 1 1 d . . . . .
C21 C 0.47732(10) 0.72755(9) 0.48811(16) 0.0421(5) Uani 1 1 d . . . . .
H21 H 0.461463 0.758884 0.455793 0.050 Uiso 1 1 calc R U . . .
C22 C 0.54389(9) 0.71954(8) 0.55428(14) 0.0336(4) Uani 1 1 d . . . . .
C23 C 0.54079(11) 0.58012(9) 0.62342(18) 0.0481(6) Uani 1 1 d D . . . .
C24 C 0.47949(12) 0.54870(10) 0.5765(2) 0.0655(8) Uani 1 1 d D . . . .
H24A H 0.491716 0.514187 0.601895 0.098 Uiso 1 1 calc R U . . .
H24B H 0.452838 0.546944 0.511051 0.098 Uiso 1 1 calc R U . . .
H24C H 0.455025 0.565027 0.586827 0.098 Uiso 1 1 calc R U . . .
C25 C 0.57799(15) 0.58008(12) 0.7242(2) 0.0675(8) Uani 1 1 d D . . . .
H25A H 0.579484 0.545377 0.743053 0.101 Uiso 1 1 calc R U . . .
H25B H 0.556342 0.602523 0.733567 0.101 Uiso 1 1 calc R U . . .
H25C H 0.621952 0.592327 0.760612 0.101 Uiso 1 1 calc R U . . .
C26 C 0.57727(14) 0.55028(10) 0.6078(2) 0.0638(8) Uani 1 1 d D . . . .
H26A H 0.619689 0.565742 0.643350 0.096 Uiso 1 1 calc R U . . .
H26B H 0.552827 0.551165 0.543112 0.096 Uiso 1 1 calc R U . . .
H26C H 0.582610 0.514869 0.627094 0.096 Uiso 1 1 calc R U . . .
C31 C 0.58581(10) 0.76458(8) 0.57065(14) 0.0363(4) Uani 1 1 d . . . . .
C32 C 0.62040(14) 0.79021(10) 0.66137(18) 0.0519(6) Uani 1 1 d . . . . .
H32A H 0.651269 0.766301 0.711134 0.078 Uiso 1 1 calc R U . . .
H32B H 0.588803 0.800331 0.662534 0.078 Uiso 1 1 calc R U . . .
H32C H 0.643322 0.820431 0.668662 0.078 Uiso 1 1 calc R U . . .
C33 C 0.63491(12) 0.74835(10) 0.56857(18) 0.0488(6) Uani 1 1 d . . . . .
H33A H 0.657017 0.778533 0.573778 0.073 Uiso 1 1 calc R U . . .
H33B H 0.612668 0.730866 0.511122 0.073 Uiso 1 1 calc R U . . .
H33C H 0.666496 0.725259 0.619475 0.073 Uiso 1 1 calc R U . . .
C34 C 0.54446(12) 0.80598(10) 0.49670(18) 0.0514(6) Uani 1 1 d . . . . .
H34A H 0.572607 0.832463 0.507004 0.077 Uiso 1 1 calc R U . . .
H34B H 0.515301 0.821142 0.499422 0.077 Uiso 1 1 calc R U . . .
H34C H 0.519220 0.790636 0.436692 0.077 Uiso 1 1 calc R U . . .
C35 C 0.78523(10) 0.57749(8) 0.60208(14) 0.0329(4) Uani 1 1 d . . . . .
C36 C 0.76032(10) 0.53042(8) 0.55415(14) 0.0337(4) Uani 1 1 d . . . . .
C37 C 0.76083(12) 0.52235(9) 0.48814(16) 0.0418(5) Uani 1 1 d . . . . .
H37 H 0.744689 0.490918 0.456133 0.050 Uiso 1 1 calc R U . . .
C38 C 0.78355(13) 0.55763(9) 0.46687(18) 0.0475(6) Uani 1 1 d . . . . .
C39 C 0.80652(13) 0.60284(9) 0.51381(18) 0.0480(6) Uani 1 1 d . . . . .
H39 H 0.822456 0.627251 0.499906 0.058 Uiso 1 1 calc R U . . .
C40 C 0.80799(11) 0.61534(8) 0.58109(16) 0.0392(5) Uani 1 1 d . . . . .
C41 C 0.73496(10) 0.48541(8) 0.57066(14) 0.0362(4) Uani 1 1 d . . . . .
C42 C 0.70223(13) 0.44405(9) 0.49651(18) 0.0508(6) Uani 1 1 d . . . . .
H42A H 0.734381 0.427998 0.500571 0.076 Uiso 1 1 calc R U . . .
H42B H 0.668553 0.459672 0.436433 0.076 Uiso 1 1 calc R U . . .
H42C H 0.682994 0.418221 0.505476 0.076 Uiso 1 1 calc R U . . .
C43 C 0.79087(12) 0.45962(9) 0.66117(17) 0.0505(6) Uani 1 1 d . . . . .
H43A H 0.810536 0.483721 0.710973 0.076 Uiso 1 1 calc R U . . .
H43B H 0.823095 0.448646 0.661695 0.076 Uiso 1 1 calc R U . . .
H43C H 0.774897 0.429917 0.668967 0.076 Uiso 1 1 calc R U . . .
C44 C 0.68360(12) 0.50162(10) 0.56878(18) 0.0489(6) Uani 1 1 d . . . . .
H44A H 0.666031 0.471320 0.572538 0.073 Uiso 1 1 calc R U . . .
H44B H 0.648860 0.519836 0.512026 0.073 Uiso 1 1 calc R U . . .
H44C H 0.703175 0.524012 0.620587 0.073 Uiso 1 1 calc R U . . .
C49 C 0.83258(14) 0.66991(9) 0.62320(18) 0.0484(6) Uani 1 1 d . . . . .
C50 C 0.89608(16) 0.66976(12) 0.7240(2) 0.0683(8) Uani 1 1 d . . . . .
H50A H 0.913507 0.704423 0.742977 0.102 Uiso 1 1 calc R U . . .
H50B H 0.926980 0.647282 0.733175 0.102 Uiso 1 1 calc R U . . .
H50C H 0.888400 0.657466 0.760220 0.102 Uiso 1 1 calc R U . . .
C51 C 0.78050(17) 0.69983(10) 0.6078(2) 0.0634(8) Uani 1 1 d . . . . .
H51A H 0.773853 0.684500 0.643703 0.095 Uiso 1 1 calc R U . . .
H51B H 0.740111 0.698769 0.543155 0.095 Uiso 1 1 calc R U . . .
H51C H 0.794298 0.735292 0.626672 0.095 Uiso 1 1 calc R U . . .
C52 C 0.84746(18) 0.70140(10) 0.5770(2) 0.0658(8) Uani 1 1 d . . . . .
H52A H 0.860807 0.735816 0.602794 0.099 Uiso 1 1 calc R U . . .
H52B H 0.808814 0.703393 0.511528 0.099 Uiso 1 1 calc R U . . .
H52C H 0.882225 0.684972 0.587399 0.099 Uiso 1 1 calc R U . . .
C45A C 0.7952(4) 0.5415(3) 0.4084(6) 0.052(2) Uani 0.542(7) 1 d D . P A 1
C46A C 0.7525(5) 0.4968(3) 0.3474(6) 0.092(3) Uani 0.542(7) 1 d D . P A 1
H46A H 0.764502 0.466918 0.384929 0.138 Uiso 0.542(7) 1 calc R U P A 1
H46B H 0.707385 0.505470 0.310658 0.138 Uiso 0.542(7) 1 calc R U P A 1
H46C H 0.758220 0.489163 0.307163 0.138 Uiso 0.542(7) 1 calc R U P A 1
C47A C 0.7761(6) 0.5872(4) 0.3494(8) 0.082(3) Uani 0.542(7) 1 d D . P A 1
H47A H 0.731195 0.596156 0.313826 0.123 Uiso 0.542(7) 1 calc R U P A 1
H47B H 0.804009 0.616079 0.388009 0.123 Uiso 0.542(7) 1 calc R U P A 1
H47C H 0.780690 0.579040 0.308158 0.123 Uiso 0.542(7) 1 calc R U P A 1
C48A C 0.8649(4) 0.5292(3) 0.4620(5) 0.092(3) Uani 0.542(7) 1 d D . P A 1
H48A H 0.878776 0.499652 0.501040 0.137 Uiso 0.542(7) 1 calc R U P A 1
H48B H 0.868755 0.521529 0.419794 0.137 Uiso 0.542(7) 1 calc R U P A 1
H48C H 0.892073 0.558569 0.499646 0.137 Uiso 0.542(7) 1 calc R U P A 1
C45B C 0.7741(4) 0.5506(3) 0.3826(6) 0.0373(18) Uani 0.458(7) 1 d D . P A 2
C46B C 0.8128(5) 0.5025(3) 0.4055(6) 0.074(3) Uani 0.458(7) 1 d D . P A 2
H46D H 0.796553 0.473983 0.415133 0.111 Uiso 0.458(7) 1 calc R U P A 2
H46E H 0.808199 0.494421 0.355042 0.111 Uiso 0.458(7) 1 calc R U P A 2
H46F H 0.858293 0.508262 0.460870 0.111 Uiso 0.458(7) 1 calc R U P A 2
C47B C 0.7048(3) 0.5411(3) 0.2935(4) 0.071(3) Uani 0.458(7) 1 d D . P A 2
H47D H 0.686849 0.513233 0.301327 0.106 Uiso 0.458(7) 1 calc R U P A 2
H47E H 0.679409 0.572098 0.275319 0.106 Uiso 0.458(7) 1 calc R U P A 2
H47F H 0.703399 0.531993 0.246353 0.106 Uiso 0.458(7) 1 calc R U P A 2
C48B C 0.8001(4) 0.5936(5) 0.3681(8) 0.0466(19) Uani 0.458(7) 1 d D . P A 2
H48D H 0.844920 0.600368 0.424892 0.070 Uiso 0.458(7) 1 calc R U P A 2
H48E H 0.798185 0.584161 0.320548 0.070 Uiso 0.458(7) 1 calc R U P A 2
H48F H 0.774195 0.624266 0.349514 0.070 Uiso 0.458(7) 1 calc R U P A 2
C27A C 0.3633(5) 0.7081(3) 0.4087(6) 0.050(2) Uani 0.536(7) 1 d D . P B 1
C28A C 0.3474(3) 0.7200(3) 0.4633(5) 0.091(3) Uani 0.536(7) 1 d D . P B 1
H28A H 0.372791 0.749441 0.502785 0.137 Uiso 0.536(7) 1 calc R U P B 1
H28B H 0.301467 0.727827 0.421460 0.137 Uiso 0.536(7) 1 calc R U P B 1
H28C H 0.357911 0.690467 0.500564 0.137 Uiso 0.536(7) 1 calc R U P B 1
C29A C 0.3451(3) 0.7532(3) 0.3479(6) 0.092(3) Uani 0.536(7) 1 d D . P B 1
H29A H 0.370639 0.783031 0.385696 0.137 Uiso 0.536(7) 1 calc R U P B 1
H29B H 0.353717 0.744725 0.311297 0.137 Uiso 0.536(7) 1 calc R U P B 1
H29C H 0.299210 0.760825 0.307541 0.137 Uiso 0.536(7) 1 calc R U P B 1
C30A C 0.3234(6) 0.6627(4) 0.3489(9) 0.083(4) Uani 0.536(7) 1 d D . P B 1
H30A H 0.334559 0.633396 0.387033 0.124 Uiso 0.536(7) 1 calc R U P B 1
H30B H 0.277606 0.670712 0.308602 0.124 Uiso 0.536(7) 1 calc R U P B 1
H30C H 0.332112 0.654613 0.312358 0.124 Uiso 0.536(7) 1 calc R U P B 1
C27B C 0.3582(5) 0.6997(3) 0.3818(6) 0.0372(18) Uani 0.464(7) 1 d D . P B 2
C28B C 0.3182(6) 0.6562(5) 0.3681(8) 0.0466(19) Uani 0.464(7) 1 d D . P B 2
H28D H 0.330190 0.649695 0.424901 0.070 Uiso 0.464(7) 1 calc R U P B 2
H28E H 0.272468 0.665259 0.320247 0.070 Uiso 0.464(7) 1 calc R U P B 2
H28F H 0.326039 0.625593 0.350069 0.070 Uiso 0.464(7) 1 calc R U P B 2
C29B C 0.3432(3) 0.7474(3) 0.4061(6) 0.077(3) Uani 0.464(7) 1 d D . P B 2
H29D H 0.355618 0.741912 0.463473 0.115 Uiso 0.464(7) 1 calc R U P B 2
H29E H 0.367293 0.776328 0.412552 0.115 Uiso 0.464(7) 1 calc R U P B 2
H29F H 0.296914 0.754623 0.357686 0.115 Uiso 0.464(7) 1 calc R U P B 2
C30B C 0.3387(3) 0.7089(3) 0.2933(4) 0.068(2) Uani 0.464(7) 1 d D . P B 2
H30D H 0.364142 0.736989 0.300881 0.102 Uiso 0.464(7) 1 calc R U P B 2
H30E H 0.346413 0.677966 0.275679 0.102 Uiso 0.464(7) 1 calc R U P B 2
H30F H 0.292843 0.717632 0.245857 0.102 Uiso 0.464(7) 1 calc R U P B 2

loop_
_atom_site_aniso_label
_atom_site_aniso_U_11
_atom_site_aniso_U_22
_atom_site_aniso_U_33
_atom_site_aniso_U_23
_atom_site_aniso_U_13
_atom_site_aniso_U_12
C53 0.0361(11) 0.0591(14) 0.0374(11) -0.0002(10) 0.0250(10) 0.0134(10)
P1 0.0250(2) 0.0378(3) 0.0342(2) 0.0008(2) 0.0218(2) 0.00270(19)
P2 0.0291(2) 0.0379(3) 0.0342(2) -0.0007(2) 0.0248(2) 0.0019(2)
N1 0.0227(7) 0.0330(8) 0.0238(7) -0.0001(6) 0.0159(6) 0.0001(6)
Rh1 0.02382(8) 0.03761(9) 0.02733(8) 0.00016(6) 0.01851(6) 0.00356(6)
O1 0.0532(11) 0.0894(15) 0.0295(8) 0.0006(9) 0.0198(8) 0.0257(10)
C1 0.0334(9) 0.0293(9) 0.0329(9) 0.0003(7) 0.0242(8) -0.0015(8)
C2 0.0382(10) 0.0316(10) 0.0314(9) -0.0015(8) 0.0230(9) -0.0019(8)
C3 0.0532(13) 0.0406(12) 0.0324(10) -0.0020(9) 0.0286(10) -0.0036(10)
C4 0.0671(15) 0.0376(11) 0.0450(12) -0.0072(9) 0.0456(12) -0.0083(10)
C5 0.0539(13) 0.0364(11) 0.0497(12) -0.0037(9) 0.0439(11) -0.0030(9)
C6 0.0391(10) 0.0308(10) 0.0374(10) -0.0024(8) 0.0304(9) -0.0029(8)
C7 0.091(2) 0.0580(16) 0.0549(14) -0.0094(12) 0.0598(16) -0.0095(15)
C8 0.0267(9) 0.0304(9) 0.0318(9) 0.0012(7) 0.0190(8) -0.0009(7)
C9 0.0308(10) 0.0348(10) 0.0311(9) 0.0016(8) 0.0182(8) 0.0007(8)
C10 0.0342(11) 0.0399(12) 0.0329(10) 0.0021(9) 0.0149(9) -0.0011(9)
C11 0.0275(10) 0.0382(11) 0.0447(12) 0.0065(9) 0.0173(9) 0.0013(8)
C12 0.0267(9) 0.0359(11) 0.0478(12) 0.0034(9) 0.0236(9) 0.0020(8)
C13 0.0252(9) 0.0320(10) 0.0365(9) 0.0022(8) 0.0205(8) 0.0005(7)
C14 0.0282(11) 0.0606(16) 0.0530(14) 0.0094(12) 0.0147(11) 0.0042(11)
C15 0.0362(10) 0.0346(10) 0.0462(11) -0.0008(8) 0.0339(10) 0.0011(8)
C16 0.0298(9) 0.0344(10) 0.0437(11) 0.0011(8) 0.0281(9) 0.0021(8)
C17 0.0242(8) 0.0356(10) 0.0392(10) 0.0019(8) 0.0227(8) 0.0036(7)
C18 0.0298(10) 0.0365(11) 0.0493(12) 0.0050(9) 0.0265(10) 0.0035(8)
C19 0.0297(10) 0.0422(12) 0.0644(15) 0.0105(11) 0.0303(11) 0.0019(9)
C20 0.0290(10) 0.0447(13) 0.0635(15) 0.0121(11) 0.0298(11) 0.0079(9)
C21 0.0313(10) 0.0376(11) 0.0527(12) 0.0117(9) 0.0280(10) 0.0088(8)
C22 0.0292(9) 0.0346(10) 0.0399(10) 0.0017(8) 0.0254(9) 0.0021(8)
C23 0.0325(11) 0.0348(11) 0.0632(15) 0.0073(10) 0.0289(11) 0.0006(9)
C24 0.0390(13) 0.0421(14) 0.084(2) 0.0141(13) 0.0321(14) -0.0015(11)
C25 0.0640(18) 0.0556(16) 0.0628(17) 0.0140(13) 0.0375(15) -0.0083(13)
C26 0.0527(15) 0.0352(13) 0.092(2) 0.0057(13) 0.0471(16) 0.0064(11)
C31 0.0351(10) 0.0353(10) 0.0422(11) 0.0016(8) 0.0286(9) 0.0001(8)
C32 0.0656(16) 0.0415(13) 0.0551(14) -0.0067(11) 0.0449(13) -0.0106(11)
C33 0.0518(13) 0.0517(14) 0.0631(15) 0.0097(11) 0.0477(13) 0.0035(11)
C34 0.0482(13) 0.0431(13) 0.0581(14) 0.0100(11) 0.0358(12) 0.0001(10)
C35 0.0371(10) 0.0355(10) 0.0387(10) -0.0012(8) 0.0313(9) 0.0013(8)
C36 0.0344(10) 0.0351(10) 0.0394(10) -0.0019(8) 0.0289(9) -0.0005(8)
C37 0.0533(13) 0.0374(11) 0.0531(12) -0.0106(10) 0.0442(12) -0.0064(10)
C38 0.0652(15) 0.0458(13) 0.0618(14) -0.0115(11) 0.0556(14) -0.0089(11)
C39 0.0706(16) 0.0429(12) 0.0648(15) -0.0087(11) 0.0600(14) -0.0112(11)
C40 0.0492(12) 0.0373(11) 0.0492(12) -0.0039(9) 0.0412(11) -0.0029(9)
C41 0.0342(10) 0.0366(10) 0.0420(11) -0.0010(8) 0.0284(9) -0.0021(8)
C42 0.0601(15) 0.0427(13) 0.0561(14) -0.0102(11) 0.0434(13) -0.0143(11)
C43 0.0450(13) 0.0412(12) 0.0506(13) 0.0064(10) 0.0285(11) -0.0014(10)
C44 0.0410(12) 0.0514(14) 0.0644(15) -0.0086(11) 0.0408(12) -0.0103(10)
C49 0.0730(16) 0.0375(12) 0.0611(14) -0.0066(10) 0.0567(14) -0.0093(11)
C50 0.081(2) 0.0570(17) 0.0638(17) -0.0138(14) 0.0501(17) -0.0280(15)
C51 0.100(2) 0.0357(13) 0.091(2) -0.0032(13) 0.080(2) 0.0007(14)
C52 0.112(3) 0.0437(14) 0.085(2) -0.0136(14) 0.085(2) -0.0213(15)
C45A 0.092(6) 0.037(3) 0.068(5) 0.006(3) 0.072(5) 0.010(4)
C46A 0.167(9) 0.075(4) 0.106(6) -0.032(4) 0.121(7) -0.032(5)
C47A 0.157(11) 0.060(5) 0.096(8) 0.010(5) 0.113(9) 0.015(7)
C48A 0.133(7) 0.097(5) 0.118(6) 0.014(5) 0.114(6) 0.036(5)
C45B 0.045(4) 0.040(4) 0.043(4) 0.001(3) 0.037(3) 0.004(3)
C46B 0.129(8) 0.053(4) 0.106(6) 0.007(4) 0.106(7) 0.018(5)
C47B 0.070(4) 0.111(6) 0.046(3) -0.029(4) 0.046(3) -0.040(4)
C48B 0.058(4) 0.056(4) 0.048(3) -0.007(3) 0.045(3) -0.009(3)
C27A 0.025(3) 0.040(3) 0.063(5) -0.003(3) 0.023(4) 0.002(2)
C28A 0.043(3) 0.099(6) 0.113(6) -0.016(5) 0.049(4) 0.014(3)
C29A 0.033(3) 0.077(5) 0.110(6) 0.040(4) 0.031(3) 0.019(3)
C30A 0.031(3) 0.056(5) 0.097(9) -0.014(5) 0.022(5) 0.000(3)
C27B 0.022(3) 0.042(4) 0.038(4) 0.001(3) 0.018(3) 0.005(3)
C28B 0.022(3) 0.054(4) 0.049(3) 0.004(3) 0.020(3) 0.000(3)
C29B 0.037(3) 0.050(4) 0.110(7) -0.012(4) 0.040(4) 0.007(3)
C30B 0.030(3) 0.103(6) 0.045(3) 0.024(3) 0.017(2) 0.000(3)

loop_
_atom_type_symbol
_atom_type_description
_atom_type_scat_dispersion_real
_atom_type_scat_dispersion_imag
_atom_type_scat_source
C C 0.0033 0.0016 'International Tables Vol C Tables 4.2.6.8 and 6.1.1.4'
H H 0.0000 0.0000 'International Tables Vol C Tables 4.2.6.8 and 6.1.1.4'
P P 0.1023 0.0942 'International Tables Vol C Tables 4.2.6.8 and 6.1.1.4'
N N 0.0061 0.0033 'International Tables Vol C Tables 4.2.6.8 and 6.1.1.4'
Rh Rh -1.1178 0.9187 'International Tables Vol C Tables 4.2.6.8 and 6.1.1.4'
O O 0.0106 0.0060 'International Tables Vol C Tables 4.2.6.8 and 6.1.1.4'

loop_
_geom_angle_atom_site_label_1
_geom_angle_atom_site_label_2
_geom_angle_atom_site_label_3
_geom_angle
_geom_angle_site_symmetry_1
_geom_angle_site_symmetry_3
_geom_angle_publ_flag
O1 C53 Rh1 179.7(2) . . ?
C15 P1 C17 107.97(10) . . ?
C15 P1 Rh1 119.91(7) . . ?
C17 P1 Rh1 131.85(7) . . ?
C16 P2 C35 108.05(10) . . ?
C16 P2 Rh1 119.95(7) . . ?
C35 P2 Rh1 131.74(7) . . ?
C1 N1 C8 105.74(15) . . ?
C1 N1 Rh1 127.06(13) . . ?
C8 N1 Rh1 127.20(13) . . ?
C53 Rh1 N1 179.91(10) . . ?
C53 Rh1 P2 88.64(7) . . ?
N1 Rh1 P2 91.44(4) . . ?
C53 Rh1 P1 88.45(7) . . ?
N1 Rh1 P1 91.47(4) . . ?
P2 Rh1 P1 177.093(19) . . ?
N1 C1 C2 110.95(17) . . ?
N1 C1 C6 131.57(18) . . ?
C2 C1 C6 117.47(18) . . ?
C3 C2 C1 123.2(2) . . ?
C3 C2 C9 130.8(2) . . ?
C1 C2 C9 106.03(17) . . ?
C4 C3 C2 119.6(2) . . ?
C4 C3 H3 120.2 . . ?
C2 C3 H3 120.2 . . ?
C5 C4 C3 118.30(19) . . ?
C5 C4 C7 121.2(2) . . ?
C3 C4 C7 120.5(2) . . ?
C4 C5 C6 124.3(2) . . ?
C4 C5 H5 117.8 . . ?
C6 C5 H5 117.8 . . ?
C5 C6 C1 117.04(19) . . ?
C5 C6 C15 116.57(19) . . ?
C1 C6 C15 126.37(18) . . ?
C4 C7 H7A 109.5 . . ?
C4 C7 H7B 109.5 . . ?
H7A C7 H7B 109.5 . . ?
C4 C7 H7C 109.5 . . ?
H7A C7 H7C 109.5 . . ?
H7B C7 H7C 109.5 . . ?
N1 C8 C9 110.99(17) . . ?
N1 C8 C13 131.46(18) . . ?
C9 C8 C13 117.54(18) . . ?
C10 C9 C8 123.2(2) . . ?
C10 C9 C2 130.6(2) . . ?
C8 C9 C2 106.28(17) . . ?
C11 C10 C9 119.5(2) . . ?
C11 C10 H10 120.2 . . ?
C9 C10 H10 120.2 . . ?
C12 C11 C10 118.2(2) . . ?
C12 C11 C14 121.5(2) . . ?
C10 C11 C14 120.3(2) . . ?
C11 C12 C13 124.4(2) . . ?
C11 C12 H12 117.8 . . ?
C13 C12 H12 117.8 . . ?
C12 C13 C8 117.13(19) . . ?
C12 C13 C16 116.75(19) . . ?
C8 C13 C16 126.11(18) . . ?
C11 C14 H14A 109.5 . . ?
C11 C14 H14B 109.5 . . ?
H14A C14 H14B 109.5 . . ?
C11 C14 H14C 109.5 . . ?
H14A C14 H14C 109.5 . . ?
H14B C14 H14C 109.5 . . ?
C6 C15 P1 123.58(15) . . ?
C6 C15 H15 118.2 . . ?
P1 C15 H15 118.2 . . ?
C13 C16 P2 123.80(15) . . ?
C13 C16 H16 118.1 . . ?
P2 C16 H16 118.1 . . ?
C22 C17 C18 120.40(17) . . ?
C22 C17 P1 120.98(15) . . ?
C18 C17 P1 118.56(15) . . ?
C19 C18 C17 117.01(19) . . ?
C19 C18 C23 116.65(19) . . ?
C17 C18 C23 126.32(18) . . ?
C20 C19 C18 124.1(2) . . ?
C20 C19 H19 117.9 . . ?
C18 C19 H19 117.9 . . ?
C19 C20 C21 117.1(2) . . ?
C19 C20 C27A 121.6(4) . . ?
C21 C20 C27A 120.2(4) . . ?
C19 C20 C27B 120.5(4) . . ?
C21 C20 C27B 121.6(4) . . ?
C20 C21 C22 123.7(2) . . ?
C20 C21 H21 118.2 . . ?
C22 C21 H21 118.2 . . ?
C21 C22 C17 117.63(18) . . ?
C21 C22 C31 116.00(18) . . ?
C17 C22 C31 126.32(17) . . ?
C25 C23 C26 111.0(2) . . ?
C25 C23 C24 104.5(2) . . ?
C26 C23 C24 105.6(2) . . ?
C25 C23 C18 113.7(2) . . ?
C26 C23 C18 110.7(2) . . ?
C24 C23 C18 110.91(19) . . ?
C23 C24 H24A 109.5 . . ?
C23 C24 H24B 109.5 . . ?
H24A C24 H24B 109.5 . . ?
C23 C24 H24C 109.5 . . ?
H24A C24 H24C 109.5 . . ?
H24B C24 H24C 109.5 . . ?
C23 C25 H25A 109.5 . . ?
C23 C25 H25B 109.5 . . ?
H25A C25 H25B 109.5 . . ?
C23 C25 H25C 109.5 . . ?
H25A C25 H25C 109.5 . . ?
H25B C25 H25C 109.5 . . ?
C23 C26 H26A 109.5 . . ?
C23 C26 H26B 109.5 . . ?
H26A C26 H26B 109.5 . . ?
C23 C26 H26C 109.5 . . ?
H26A C26 H26C 109.5 . . ?
H26B C26 H26C 109.5 . . ?
C32 C31 C33 109.8(2) . . ?
C32 C31 C34 106.8(2) . . ?
C33 C31 C34 105.19(18) . . ?
C32 C31 C22 109.75(18) . . ?
C33 C31 C22 113.24(18) . . ?
C34 C31 C22 111.86(18) . . ?
C31 C32 H32A 109.5 . . ?
C31 C32 H32B 109.5 . . ?
H32A C32 H32B 109.5 . . ?
C31 C32 H32C 109.5 . . ?
H32A C32 H32C 109.5 . . ?
H32B C32 H32C 109.5 . . ?
C31 C33 H33A 109.5 . . ?
C31 C33 H33B 109.5 . . ?
H33A C33 H33B 109.5 . . ?
C31 C33 H33C 109.5 . . ?
H33A C33 H33C 109.5 . . ?
H33B C33 H33C 109.5 . . ?
C31 C34 H34A 109.5 . . ?
C31 C34 H34B 109.5 . . ?
H34A C34 H34B 109.5 . . ?
C31 C34 H34C 109.5 . . ?
H34A C34 H34C 109.5 . . ?
H34B C34 H34C 109.5 . . ?
C36 C35 C40 120.76(17) . . ?
C36 C35 P2 120.88(15) . . ?
C40 C35 P2 118.28(15) . . ?
C37 C36 C35 117.54(18) . . ?
C37 C36 C41 115.97(18) . . ?
C35 C36 C41 126.44(17) . . ?
C38 C37 C36 123.5(2) . . ?
C38 C37 H37 118.2 . . ?
C36 C37 H37 118.2 . . ?
C39 C38 C37 117.3(2) . . ?
C39 C38 C45A 121.9(4) . . ?
C37 C38 C45A 119.6(4) . . ?
C39 C38 C45B 120.2(4) . . ?
C37 C38 C45B 121.9(4) . . ?
C38 C39 C40 124.3(2) . . ?
C38 C39 H39 117.9 . . ?
C40 C39 H39 117.9 . . ?
C39 C40 C35 116.62(19) . . ?
C39 C40 C49 116.61(19) . . ?
C35 C40 C49 126.74(18) . . ?
C43 C41 C44 109.6(2) . . ?
C43 C41 C42 106.7(2) . . ?
C44 C41 C42 105.11(18) . . ?
C43 C41 C36 110.06(18) . . ?
C44 C41 C36 113.28(18) . . ?
C42 C41 C36 111.81(17) . . ?
C41 C42 H42A 109.5 . . ?
C41 C42 H42B 109.5 . . ?
H42A C42 H42B 109.5 . . ?
C41 C42 H42C 109.5 . . ?
H42A C42 H42C 109.5 . . ?
H42B C42 H42C 109.5 . . ?
C41 C43 H43A 109.5 . . ?
C41 C43 H43B 109.5 . . ?
H43A C43 H43B 109.5 . . ?
C41 C43 H43C 109.5 . . ?
H43A C43 H43C 109.5 . . ?
H43B C43 H43C 109.5 . . ?
C41 C44 H44A 109.5 . . ?
C41 C44 H44B 109.5 . . ?
H44A C44 H44B 109.5 . . ?
C41 C44 H44C 109.5 . . ?
H44A C44 H44C 109.5 . . ?
H44B C44 H44C 109.5 . . ?
C50 C49 C51 110.9(2) . . ?
C50 C49 C52 104.2(2) . . ?
C51 C49 C52 105.8(2) . . ?
C50 C49 C40 113.4(2) . . ?
C51 C49 C40 110.7(2) . . ?
C52 C49 C40 111.36(19) . . ?
C49 C50 H50A 109.5 . . ?
C49 C50 H50B 109.5 . . ?
H50A C50 H50B 109.5 . . ?
C49 C50 H50C 109.5 . . ?
H50A C50 H50C 109.5 . . ?
H50B C50 H50C 109.5 . . ?
C49 C51 H51A 109.5 . . ?
C49 C51 H51B 109.5 . . ?
H51A C51 H51B 109.5 . . ?
C49 C51 H51C 109.5 . . ?
H51A C51 H51C 109.5 . . ?
H51B C51 H51C 109.5 . . ?
C49 C52 H52A 109.5 . . ?
C49 C52 H52B 109.5 . . ?
H52A C52 H52B 109.5 . . ?
C49 C52 H52C 109.5 . . ?
H52A C52 H52C 109.5 . . ?
H52B C52 H52C 109.5 . . ?
C47A C45A C48A 107.5(8) . . ?
C47A C45A C46A 108.8(8) . . ?
C48A C45A C46A 109.6(8) . . ?
C47A C45A C38 105.1(7) . . ?
C48A C45A C38 114.4(6) . . ?
C46A C45A C38 111.2(6) . . ?
C45A C46A H46A 109.5 . . ?
C45A C46A H46B 109.5 . . ?
H46A C46A H46B 109.5 . . ?
C45A C46A H46C 109.5 . . ?
H46A C46A H46C 109.5 . . ?
H46B C46A H46C 109.5 . . ?
C45A C47A H47A 109.5 . . ?
C45A C47A H47B 109.5 . . ?
H47A C47A H47B 109.5 . . ?
C45A C47A H47C 109.5 . . ?
H47A C47A H47C 109.5 . . ?
H47B C47A H47C 109.5 . . ?
C45A C48A H48A 109.5 . . ?
C45A C48A H48B 109.5 . . ?
H48A C48A H48B 109.5 . . ?
C45A C48A H48C 109.5 . . ?
H48A C48A H48C 109.5 . . ?
H48B C48A H48C 109.5 . . ?
C48B C45B C47B 108.1(7) . . ?
C48B C45B C46B 108.2(9) . . ?
C47B C45B C46B 107.7(8) . . ?
C48B C45B C38 114.5(8) . . ?
C47B C45B C38 114.0(7) . . ?
C46B C45B C38 103.9(5) . . ?
C45B C46B H46D 109.5 . . ?
C45B C46B H46E 109.5 . . ?
H46D C46B H46E 109.5 . . ?
C45B C46B H46F 109.5 . . ?
H46D C46B H46F 109.5 . . ?
H46E C46B H46F 109.5 . . ?
C45B C47B H47D 109.5 . . ?
C45B C47B H47E 109.5 . . ?
H47D C47B H47E 109.5 . . ?
C45B C47B H47F 109.5 . . ?
H47D C47B H47F 109.5 . . ?
H47E C47B H47F 109.5 . . ?
C45B C48B H48D 109.5 . . ?
C45B C48B H48E 109.5 . . ?
H48D C48B H48E 109.5 . . ?
C45B C48B H48F 109.5 . . ?
H48D C48B H48F 109.5 . . ?
H48E C48B H48F 109.5 . . ?
C30A C27A C29A 108.5(8) . . ?
C30A C27A C20 105.5(7) . . ?
C29A C27A C20 110.8(6) . . ?
C30A C27A C28A 107.8(8) . . ?
C29A C27A C28A 110.0(8) . . ?
C20 C27A C28A 114.0(6) . . ?
C27A C28A H28A 109.5 . . ?
C27A C28A H28B 109.5 . . ?
H28A C28A H28B 109.5 . . ?
C27A C28A H28C 109.5 . . ?
H28A C28A H28C 109.5 . . ?
H28B C28A H28C 109.5 . . ?
C27A C29A H29A 109.5 . . ?
C27A C29A H29B 109.5 . . ?
H29A C29A H29B 109.5 . . ?
C27A C29A H29C 109.5 . . ?
H29A C29A H29C 109.5 . . ?
H29B C29A H29C 109.5 . . ?
C27A C30A H30A 109.5 . . ?
C27A C30A H30B 109.5 . . ?
H30A C30A H30B 109.5 . . ?
C27A C30A H30C 109.5 . . ?
H30A C30A H30C 109.5 . . ?
H30B C30A H30C 109.5 . . ?
C30B C27B C28B 108.2(7) . . ?
C30B C27B C29B 108.7(8) . . ?
C28B C27B C29B 108.5(8) . . ?
C30B C27B C20 114.3(6) . . ?
C28B C27B C20 113.7(8) . . ?
C29B C27B C20 103.1(5) . . ?
C27B C28B H28D 109.5 . . ?
C27B C28B H28E 109.5 . . ?
H28D C28B H28E 109.5 . . ?
C27B C28B H28F 109.5 . . ?
H28D C28B H28F 109.5 . . ?
H28E C28B H28F 109.5 . . ?
C27B C29B H29D 109.5 . . ?
C27B C29B H29E 109.5 . . ?
H29D C29B H29E 109.5 . . ?
C27B C29B H29F 109.5 . . ?
H29D C29B H29F 109.5 . . ?
H29E C29B H29F 109.5 . . ?
C27B C30B H30D 109.5 . . ?
C27B C30B H30E 109.5 . . ?
H30D C30B H30E 109.5 . . ?
C27B C30B H30F 109.5 . . ?
H30D C30B H30F 109.5 . . ?
H30E C30B H30F 109.5 . . ?

loop_
_geom_bond_atom_site_label_1
_geom_bond_atom_site_label_2
_geom_bond_distance
_geom_bond_site_symmetry_2
_geom_bond_publ_flag
C53 O1 1.139(3) . ?
C53 Rh1 1.834(2) . ?
P1 C15 1.666(2) . ?
P1 C17 1.8326(19) . ?
P1 Rh1 2.2423(5) . ?
P2 C16 1.663(2) . ?
P2 C35 1.8363(19) . ?
P2 Rh1 2.2420(5) . ?
N1 C1 1.391(2) . ?
N1 C8 1.395(2) . ?
N1 Rh1 2.0974(15) . ?
C1 C2 1.424(3) . ?
C1 C6 1.424(3) . ?
C2 C3 1.389(3) . ?
C2 C9 1.431(3) . ?
C3 C4 1.384(4) . ?
C3 H3 0.9500 . ?
C4 C5 1.383(3) . ?
C4 C7 1.511(3) . ?
C5 C6 1.423(3) . ?
C5 H5 0.9500 . ?
C6 C15 1.425(3) . ?
C7 H7A 0.9800 . ?
C7 H7B 0.9800 . ?
C7 H7C 0.9800 . ?
C8 C9 1.417(3) . ?
C8 C13 1.424(3) . ?
C9 C10 1.394(3) . ?
C10 C11 1.387(4) . ?
C10 H10 0.9500 . ?
C11 C12 1.381(3) . ?
C11 C14 1.508(3) . ?
C12 C13 1.420(3) . ?
C12 H12 0.9500 . ?
C13 C16 1.431(3) . ?
C14 H14A 0.9800 . ?
C14 H14B 0.9800 . ?
C14 H14C 0.9800 . ?
C15 H15 0.9500 . ?
C16 H16 0.9500 . ?
C17 C22 1.423(3) . ?
C17 C18 1.428(3) . ?
C18 C19 1.401(3) . ?
C18 C23 1.566(3) . ?
C19 C20 1.378(3) . ?
C19 H19 0.9500 . ?
C20 C21 1.381(3) . ?
C20 C27A 1.529(10) . ?
C20 C27B 1.587(10) . ?
C21 C22 1.398(3) . ?
C21 H21 0.9500 . ?
C22 C31 1.560(3) . ?
C23 C25 1.532(4) . ?
C23 C26 1.533(4) . ?
C23 C24 1.545(3) . ?
C24 H24A 0.9800 . ?
C24 H24B 0.9800 . ?
C24 H24C 0.9800 . ?
C25 H25A 0.9800 . ?
C25 H25B 0.9800 . ?
C25 H25C 0.9800 . ?
C26 H26A 0.9800 . ?
C26 H26B 0.9800 . ?
C26 H26C 0.9800 . ?
C31 C32 1.527(3) . ?
C31 C33 1.530(3) . ?
C31 C34 1.543(3) . ?
C32 H32A 0.9800 . ?
C32 H32B 0.9800 . ?
C32 H32C 0.9800 . ?
C33 H33A 0.9800 . ?
C33 H33B 0.9800 . ?
C33 H33C 0.9800 . ?
C34 H34A 0.9800 . ?
C34 H34B 0.9800 . ?
C34 H34C 0.9800 . ?
C35 C36 1.423(3) . ?
C35 C40 1.425(3) . ?
C36 C37 1.397(3) . ?
C36 C41 1.557(3) . ?
C37 C38 1.383(3) . ?
C37 H37 0.9500 . ?
C38 C39 1.373(3) . ?
C38 C45A 1.534(10) . ?
C38 C45B 1.577(11) . ?
C39 C40 1.405(3) . ?
C39 H39 0.9500 . ?
C40 C49 1.564(3) . ?
C41 C43 1.526(3) . ?
C41 C44 1.538(3) . ?
C41 C42 1.544(3) . ?
C42 H42A 0.9800 . ?
C42 H42B 0.9800 . ?
C42 H42C 0.9800 . ?
C43 H43A 0.9800 . ?
C43 H43B 0.9800 . ?
C43 H43C 0.9800 . ?
C44 H44A 0.9800 . ?
C44 H44B 0.9800 . ?
C44 H44C 0.9800 . ?
C49 C50 1.531(4) . ?
C49 C51 1.536(4) . ?
C49 C52 1.544(3) . ?
C50 H50A 0.9800 . ?
C50 H50B 0.9800 . ?
C50 H50C 0.9800 . ?
C51 H51A 0.9800 . ?
C51 H51B 0.9800 . ?
C51 H51C 0.9800 . ?
C52 H52A 0.9800 . ?
C52 H52B 0.9800 . ?
C52 H52C 0.9800 . ?
C45A C47A 1.511(10) . ?
C45A C48A 1.519(9) . ?
C45A C46A 1.520(10) . ?
C46A H46A 0.9800 . ?
C46A H46B 0.9800 . ?
C46A H46C 0.9800 . ?
C47A H47A 0.9800 . ?
C47A H47B 0.9800 . ?
C47A H47C 0.9800 . ?
C48A H48A 0.9800 . ?
C48A H48B 0.9800 . ?
C48A H48C 0.9800 . ?
C45B C48B 1.507(11) . ?
C45B C47B 1.518(9) . ?
C45B C46B 1.531(9) . ?
C46B H46D 0.9800 . ?
C46B H46E 0.9800 . ?
C46B H46F 0.9800 . ?
C47B H47D 0.9800 . ?
C47B H47E 0.9800 . ?
C47B H47F 0.9800 . ?
C48B H48D 0.9800 . ?
C48B H48E 0.9800 . ?
C48B H48F 0.9800 . ?
C27A C30A 1.510(10) . ?
C27A C29A 1.526(9) . ?
C27A C28A 1.531(9) . ?
C28A H28A 0.9800 . ?
C28A H28B 0.9800 . ?
C28A H28C 0.9800 . ?
C29A H29A 0.9800 . ?
C29A H29B 0.9800 . ?
C29A H29C 0.9800 . ?
C30A H30A 0.9800 . ?
C30A H30B 0.9800 . ?
C30A H30C 0.9800 . ?
C27B C30B 1.510(9) . ?
C27B C28B 1.511(10) . ?
C27B C29B 1.526(9) . ?
C28B H28D 0.9800 . ?
C28B H28E 0.9800 . ?
C28B H28F 0.9800 . ?
C29B H29D 0.9800 . ?
C29B H29E 0.9800 . ?
C29B H29F 0.9800 . ?
C30B H30D 0.9800 . ?
C30B H30E 0.9800 . ?
C30B H30F 0.9800 . ?

loop_
_geom_torsion_atom_site_label_1
_geom_torsion_atom_site_label_2
_geom_torsion_atom_site_label_3
_geom_torsion_atom_site_label_4
_geom_torsion
_geom_torsion_site_symmetry_1
_geom_torsion_site_symmetry_2
_geom_torsion_site_symmetry_3
_geom_torsion_site_symmetry_4
_geom_torsion_publ_flag
C8 N1 C1 C2 -0.3(2) . . . . ?
Rh1 N1 C1 C2 179.57(13) . . . . ?
C8 N1 C1 C6 178.6(2) . . . . ?
Rh1 N1 C1 C6 -1.5(3) . . . . ?
N1 C1 C2 C3 -179.19(19) . . . . ?
C6 C1 C2 C3 1.7(3) . . . . ?
N1 C1 C2 C9 0.9(2) . . . . ?
C6 C1 C2 C9 -178.21(18) . . . . ?
C1 C2 C3 C4 -0.6(3) . . . . ?
C9 C2 C3 C4 179.3(2) . . . . ?
C2 C3 C4 C5 -0.8(3) . . . . ?
C2 C3 C4 C7 179.0(2) . . . . ?
C3 C4 C5 C6 1.1(3) . . . . ?
C7 C4 C5 C6 -178.7(2) . . . . ?
C4 C5 C6 C1 0.0(3) . . . . ?
C4 C5 C6 C15 178.6(2) . . . . ?
N1 C1 C6 C5 179.8(2) . . . . ?
C2 C1 C6 C5 -1.3(3) . . . . ?
N1 C1 C6 C15 1.2(4) . . . . ?
C2 C1 C6 C15 -179.85(19) . . . . ?
C1 N1 C8 C9 -0.4(2) . . . . ?
Rh1 N1 C8 C9 179.69(13) . . . . ?
C1 N1 C8 C13 178.8(2) . . . . ?
Rh1 N1 C8 C13 -1.1(3) . . . . ?
N1 C8 C9 C10 -178.94(19) . . . . ?
C13 C8 C9 C10 1.7(3) . . . . ?
N1 C8 C9 C2 1.0(2) . . . . ?
C13 C8 C9 C2 -178.35(18) . . . . ?
C3 C2 C9 C10 -1.1(4) . . . . ?
C1 C2 C9 C10 178.8(2) . . . . ?
C3 C2 C9 C8 179.0(2) . . . . ?
C1 C2 C9 C8 -1.1(2) . . . . ?
C8 C9 C10 C11 -0.7(3) . . . . ?
C2 C9 C10 C11 179.4(2) . . . . ?
C9 C10 C11 C12 -0.8(3) . . . . ?
C9 C10 C11 C14 179.0(2) . . . . ?
C10 C11 C12 C13 1.3(3) . . . . ?
C14 C11 C12 C13 -178.5(2) . . . . ?
C11 C12 C13 C8 -0.3(3) . . . . ?
C11 C12 C13 C16 178.7(2) . . . . ?
N1 C8 C13 C12 179.7(2) . . . . ?
C9 C8 C13 C12 -1.2(3) . . . . ?
N1 C8 C13 C16 0.7(4) . . . . ?
C9 C8 C13 C16 179.88(19) . . . . ?
C5 C6 C15 P1 -177.96(15) . . . . ?
C1 C6 C15 P1 0.6(3) . . . . ?
C17 P1 C15 C6 172.98(17) . . . . ?
Rh1 P1 C15 C6 -1.7(2) . . . . ?
C12 C13 C16 P2 -177.93(16) . . . . ?
C8 C13 C16 P2 1.0(3) . . . . ?
C35 P2 C16 C13 172.81(17) . . . . ?
Rh1 P2 C16 C13 -2.0(2) . . . . ?
C15 P1 C17 C22 95.14(18) . . . . ?
Rh1 P1 C17 C22 -91.03(18) . . . . ?
C15 P1 C17 C18 -81.92(19) . . . . ?
Rh1 P1 C17 C18 91.91(18) . . . . ?
C22 C17 C18 C19 -2.4(3) . . . . ?
P1 C17 C18 C19 174.63(19) . . . . ?
C22 C17 C18 C23 175.9(2) . . . . ?
P1 C17 C18 C23 -7.0(3) . . . . ?
C17 C18 C19 C20 1.5(4) . . . . ?
C23 C18 C19 C20 -177.0(3) . . . . ?
C18 C19 C20 C21 0.0(4) . . . . ?
C18 C19 C20 C27A -167.9(4) . . . . ?
C18 C19 C20 C27B 170.1(4) . . . . ?
C19 C20 C21 C22 -0.7(4) . . . . ?
C27A C20 C21 C22 167.4(4) . . . . ?
C27B C20 C21 C22 -170.7(4) . . . . ?
C20 C21 C22 C17 -0.2(4) . . . . ?
C20 C21 C22 C31 -177.8(2) . . . . ?
C18 C17 C22 C21 1.8(3) . . . . ?
P1 C17 C22 C21 -175.18(17) . . . . ?
C18 C17 C22 C31 179.1(2) . . . . ?
P1 C17 C22 C31 2.1(3) . . . . ?
C19 C18 C23 C25 -113.8(3) . . . . ?
C17 C18 C23 C25 67.9(3) . . . . ?
C19 C18 C23 C26 120.5(3) . . . . ?
C17 C18 C23 C26 -57.9(3) . . . . ?
C19 C18 C23 C24 3.6(3) . . . . ?
C17 C18 C23 C24 -174.7(3) . . . . ?
C21 C22 C31 C32 107.1(2) . . . . ?
C17 C22 C31 C32 -70.2(3) . . . . ?
C21 C22 C31 C33 -129.8(2) . . . . ?
C17 C22 C31 C33 52.8(3) . . . . ?
C21 C22 C31 C34 -11.2(3) . . . . ?
C17 C22 C31 C34 171.5(2) . . . . ?
C16 P2 C35 C36 94.96(18) . . . . ?
Rh1 P2 C35 C36 -91.11(18) . . . . ?
C16 P2 C35 C40 -81.87(19) . . . . ?
Rh1 P2 C35 C40 92.06(18) . . . . ?
C40 C35 C36 C37 1.8(3) . . . . ?
P2 C35 C36 C37 -174.96(17) . . . . ?
C40 C35 C36 C41 178.9(2) . . . . ?
P2 C35 C36 C41 2.2(3) . . . . ?
C35 C36 C37 C38 -0.6(3) . . . . ?
C41 C36 C37 C38 -178.0(2) . . . . ?
C36 C37 C38 C39 -0.1(4) . . . . ?
C36 C37 C38 C45A 167.4(4) . . . . ?
C36 C37 C38 C45B -170.9(4) . . . . ?
C37 C38 C39 C40 -0.3(4) . . . . ?
C45A C38 C39 C40 -167.6(4) . . . . ?
C45B C38 C39 C40 170.6(4) . . . . ?
C38 C39 C40 C35 1.5(4) . . . . ?
C38 C39 C40 C49 -176.8(3) . . . . ?
C36 C35 C40 C39 -2.2(3) . . . . ?
P2 C35 C40 C39 174.64(18) . . . . ?
C36 C35 C40 C49 175.9(2) . . . . ?
P2 C35 C40 C49 -7.2(3) . . . . ?
C37 C36 C41 C43 106.8(2) . . . . ?
C35 C36 C41 C43 -70.3(3) . . . . ?
C37 C36 C41 C44 -130.1(2) . . . . ?
C35 C36 C41 C44 52.8(3) . . . . ?
C37 C36 C41 C42 -11.5(3) . . . . ?
C35 C36 C41 C42 171.3(2) . . . . ?
C39 C40 C49 C50 -114.0(3) . . . . ?
C35 C40 C49 C50 67.9(3) . . . . ?
C39 C40 C49 C51 120.5(2) . . . . ?
C35 C40 C49 C51 -57.6(3) . . . . ?
C39 C40 C49 C52 3.2(3) . . . . ?
C35 C40 C49 C52 -174.9(3) . . . . ?
C39 C38 C45A C47A -49.4(9) . . . . ?
C37 C38 C45A C47A 143.6(6) . . . . ?
C39 C38 C45A C48A 68.2(8) . . . . ?
C37 C38 C45A C48A -98.8(7) . . . . ?
C39 C38 C45A C46A -166.9(5) . . . . ?
C37 C38 C45A C46A 26.1(8) . . . . ?
C39 C38 C45B C48B 7.7(8) . . . . ?
C37 C38 C45B C48B 178.2(6) . . . . ?
C39 C38 C45B C47B -117.5(6) . . . . ?
C37 C38 C45B C47B 52.9(7) . . . . ?
C39 C38 C45B C46B 125.5(6) . . . . ?
C37 C38 C45B C46B -64.1(7) . . . . ?
C19 C20 C27A C30A -49.9(9) . . . . ?
C21 C20 C27A C30A 142.5(6) . . . . ?
C19 C20 C27A C29A -167.1(5) . . . . ?
C21 C20 C27A C29A 25.3(8) . . . . ?
C19 C20 C27A C28A 68.2(8) . . . . ?
C21 C20 C27A C28A -99.4(7) . . . . ?
C19 C20 C27B C30B -116.9(6) . . . . ?
C21 C20 C27B C30B 52.6(7) . . . . ?
C19 C20 C27B C28B 8.0(8) . . . . ?
C21 C20 C27B C28B 177.6(6) . . . . ?
C19 C20 C27B C29B 125.2(6) . . . . ?
C21 C20 C27B C29B -65.2(7) . . . . ?
